data_2225212
loop_
_publ_author_name
'Khan, Mohd. Shaheen'
'Sulaiman, Othman'
'Hashim, Rokiah'
'Hemamalini, Madhukar'
'Fun, Hoong-Kun'

_publ_section_title
;
 3\b-Chlorocholest-5-en-7-one
;
_journal_coeditor_code CV2698
_journal_issue 3
_journal_name_full 'Acta Crystallographica Section E'
_journal_page_first o688
_journal_paper_doi 10.1107/S1600536810006380
_journal_volume 66
_journal_year 2010
_chemical_formula_iupac 'C27 H43 Cl O'
_chemical_formula_moiety 'C27 H43 Cl O'
_chemical_formula_sum 'C27 H43 Cl O'
_chemical_formula_weight 419.06
_chemical_name_systematic
;
3\b-chlorocholest-5-en-7-one
;
_space_group_IT_number 4
_symmetry_cell_setting monoclinic
_symmetry_space_group_name_Hall 'P 2yb'
_symmetry_space_group_name_H-M 'P 1 21 1'
_atom_sites_solution_hydrogens geom
_atom_sites_solution_primary direct
_atom_sites_solution_secondary difmap
_audit_creation_method SHELXL-97
_cell_angle_alpha 90.00
_cell_angle_beta 109.535(2)
_cell_angle_gamma 90.00
_cell_formula_units_Z 2
_cell_length_a 11.1494(11)
_cell_length_b 7.8552(8)
_cell_length_c 14.6317(14)
_cell_measurement_reflns_used 5352
_cell_measurement_temperature 100.00(10)
_cell_measurement_theta_max 30.06
_cell_measurement_theta_min 2.80
_cell_volume 1207.7(2)
_computing_cell_refinement 'SAINT (Bruker, 2009)'
_computing_data_collection 'APEX2 (Bruker, 2009)'
_computing_data_reduction 'SAINT (Bruker, 2009)'
_computing_molecular_graphics 'SHELXTL (Sheldrick, 2008)'
_computing_publication_material 'SHELXTL (Sheldrick, 2008) and PLATON (Spek, 2009)'
_computing_structure_refinement 'SHELXTL (Sheldrick, 2008)'
_computing_structure_solution 'SHELXTL (Sheldrick, 2008)'
_diffrn_ambient_temperature 100.00(10)
_diffrn_measured_fraction_theta_full 0.995
_diffrn_measured_fraction_theta_max 0.995
_diffrn_measurement_device_type
;
Bruker APEX DUO CCD area-detector diffractometer
;
_diffrn_measurement_method '\f and \w scans'
_diffrn_radiation_monochromator graphite
_diffrn_radiation_source 'fine-focus sealed tube'
_diffrn_radiation_type MoK\a
_diffrn_radiation_wavelength 0.71073
_diffrn_reflns_av_R_equivalents 0.0272
_diffrn_reflns_av_sigmaI/netI 0.0448
_diffrn_reflns_limit_h_max 15
_diffrn_reflns_limit_h_min -15
_diffrn_reflns_limit_k_max 11
_diffrn_reflns_limit_k_min -11
_diffrn_reflns_limit_l_max 20
_diffrn_reflns_limit_l_min -20
_diffrn_reflns_number 13366
_diffrn_reflns_theta_full 30.10
_diffrn_reflns_theta_max 30.10
_diffrn_reflns_theta_min 1.48
_diffrn_standards_number 0
_exptl_absorpt_coefficient_mu 0.174
_exptl_absorpt_correction_T_max 0.9746
_exptl_absorpt_correction_T_min 0.8778
_exptl_absorpt_correction_type multi-scan
_exptl_absorpt_process_details '(SADABS; Bruker, 2009)'
_exptl_crystal_colour pink
_exptl_crystal_density_diffrn 1.152
_exptl_crystal_density_method 'not measured'
_exptl_crystal_description needle
_exptl_crystal_F_000 460
_exptl_crystal_size_max 0.77
_exptl_crystal_size_mid 0.15
_exptl_crystal_size_min 0.15
_refine_diff_density_max 0.345
_refine_diff_density_min -0.232
_refine_ls_abs_structure_details 'Flack (1983); 2745 Friedel pairs'
_refine_ls_abs_structure_Flack 0.00(5)
_refine_ls_extinction_method none
_refine_ls_goodness_of_fit_ref 1.058
_refine_ls_hydrogen_treatment constr
_refine_ls_matrix_type full
_refine_ls_number_parameters 267
_refine_ls_number_reflns 6524
_refine_ls_number_restraints 1
_refine_ls_restrained_S_all 1.058
_refine_ls_R_factor_all 0.0472
_refine_ls_R_factor_gt 0.0376
_refine_ls_shift/su_max 0.001
_refine_ls_shift/su_mean <0.001
_refine_ls_structure_factor_coef Fsqd
_refine_ls_weighting_details 'calc w=1/[\s^2^(Fo^2^)+(0.0473P)^2^+0.1133P] where P=(Fo^2^+2Fc^2^)/3'
_refine_ls_weighting_scheme calc
_refine_ls_wR_factor_gt 0.0908
_refine_ls_wR_factor_ref 0.0974
_reflns_number_gt 5728
_reflns_number_total 6524
_reflns_threshold_expression I>2s(I)
_cod_data_source_file cv2698.cif
_cod_data_source_block I
_cod_depositor_comments
;
The following automatic conversions were performed:
'_symmetry_cell_setting' value 'Monoclinic' changed to 'monoclinic'
according to '/home/saulius/struct/CIF-dictionaries/cif_core.dic'
dictionary named 'cif_core.dic' version 2.4.1 from 2010-06-29.

Automatic conversion script
Id: cif_fix_enum 1527 2010-12-29 10:47:43Z saulius 

The following automatic conversions were performed:

'_symmetry_cell_setting' value 'Monoclinic' changed to 'monoclinic'
according to /home/saulius/struct/CIF-dictionaries/cif_core.dic
dictionary named 'cif_core.dic' version 2.4.1 from 2010-06-29.

Automatic conversion script
Id: cif_fix_values 1715 2011-07-08 13:25:40Z adriana 
;
_cod_original_sg_symbol_H-M 'P 21'
_cod_database_code 2225212
_cod_database_fobs_code 2225212

loop_
_symmetry_equiv_pos_as_xyz
'x, y, z'
'-x, y+1/2, -z'

loop_
_atom_site_type_symbol
_atom_site_label
_atom_site_fract_x
_atom_site_fract_y
_atom_site_fract_z
_atom_site_U_iso_or_equiv
_atom_site_adp_type
_atom_site_calc_flag
_atom_site_refinement_flags
_atom_site_occupancy
_atom_site_disorder_assembly
_atom_site_disorder_group
Cl Cl1 0.93405(4) 1.01064(7) -0.14116(3) 0.03660(12) Uani d . 1 . .
O O1 0.54188(11) 1.39479(15) 0.12534(8) 0.0239(2) Uani d . 1 . .
C C1 0.36679(16) 1.1549(2) 0.32152(12) 0.0243(3) Uani d . 1 . .
H H1A 0.2823 1.2007 0.2894 0.029 Uiso calc R 1 . .
H H1B 0.3900 1.1762 0.3906 0.029 Uiso calc R 1 . .
C C2 0.46410(15) 1.2397(2) 0.28114(11) 0.0220(3) Uani d . 1 . .
H H2A 0.4270 1.3372 0.2409 0.026 Uiso calc R 1 . .
H H2B 0.5394 1.2762 0.3333 0.026 Uiso calc R 1 . .
C C3 0.49592(14) 1.09800(19) 0.22116(10) 0.0163(3) Uani d . 1 . .
H H3A 0.4228 1.0886 0.1612 0.020 Uiso calc R 1 . .
C C4 0.61428(14) 1.11592(19) 0.19055(10) 0.0153(3) Uani d . 1 . .
H H4A 0.6889 1.1267 0.2493 0.018 Uiso calc R 1 . .
C C5 0.60913(14) 1.2714(2) 0.12715(10) 0.0175(3) Uani d . 1 . .
C C6 0.69051(14) 1.2685(2) 0.06594(10) 0.0206(3) Uani d . 1 . .
H H6A 0.6965 1.3672 0.0326 0.025 Uiso calc R 1 . .
C C7 0.75656(14) 1.1313(2) 0.05551(10) 0.0185(3) Uani d . 1 . .
C C8 0.84283(15) 1.1441(2) -0.00546(12) 0.0250(3) Uani d . 1 . .
H H8A 0.9309 1.1469 0.0368 0.030 Uiso calc R 1 . .
H H8B 0.8251 1.2493 -0.0423 0.030 Uiso calc R 1 . .
C C9 0.82322(14) 0.9942(3) -0.07473(10) 0.0259(3) Uani d . 1 . .
H H9A 0.7361 0.9977 -0.1208 0.031 Uiso calc R 1 . .
C C10 0.84297(16) 0.8279(2) -0.01997(12) 0.0260(4) Uani d . 1 . .
H H10A 0.9295 0.8221 0.0249 0.031 Uiso calc R 1 . .
H H10B 0.8302 0.7338 -0.0651 0.031 Uiso calc R 1 . .
C C11 0.74939(15) 0.8130(2) 0.03604(12) 0.0237(3) Uani d . 1 . .
H H11A 0.7669 0.7082 0.0732 0.028 Uiso calc R 1 . .
H H11B 0.6638 0.8048 -0.0102 0.028 Uiso calc R 1 . .
C C12 0.75418(12) 0.9628(2) 0.10585(9) 0.0172(3) Uani d . 1 . .
C C13 0.63162(13) 0.9550(2) 0.13481(10) 0.0162(3) Uani d . 1 . .
H H13A 0.5598 0.9545 0.0738 0.019 Uiso calc R 1 . .
C C14 0.62106(15) 0.7897(2) 0.18685(12) 0.0222(3) Uani d . 1 . .
H H14A 0.6961 0.7778 0.2440 0.027 Uiso calc R 1 . .
H H14B 0.6196 0.6944 0.1443 0.027 Uiso calc R 1 . .
C C15 0.50242(14) 0.7810(2) 0.21758(11) 0.0193(3) Uani d . 1 . .
H H15A 0.4268 0.7787 0.1603 0.023 Uiso calc R 1 . .
H H15B 0.5044 0.6770 0.2538 0.023 Uiso calc R 1 . .
C C16 0.49628(13) 0.9347(2) 0.28049(9) 0.0163(3) Uani d . 1 . .
C C17 0.36904(13) 0.9597(2) 0.30170(10) 0.0177(3) Uani d . 1 . .
H H17A 0.2992 0.9359 0.2414 0.021 Uiso calc R 1 . .
C C18 0.34553(14) 0.8525(2) 0.38237(10) 0.0183(3) Uani d . 1 . .
H H18A 0.4098 0.8847 0.4441 0.022 Uiso calc R 1 . .
C C19 0.21287(14) 0.8933(2) 0.38945(10) 0.0210(3) Uani d . 1 . .
H H19A 0.1925 1.0116 0.3720 0.025 Uiso calc R 1 . .
H H19B 0.1494 0.8235 0.3431 0.025 Uiso calc R 1 . .
C C20 0.20630(14) 0.8619(2) 0.49086(10) 0.0199(3) Uani d . 1 . .
H H20A 0.2328 0.7460 0.5101 0.024 Uiso calc R 1 . .
H H20B 0.2657 0.9377 0.5364 0.024 Uiso calc R 1 . .
C C21 0.07337(13) 0.8897(2) 0.49688(10) 0.0185(3) Uani d . 1 . .
H H21A 0.0137 0.8180 0.4489 0.022 Uiso calc R 1 . .
H H21B 0.0488 1.0071 0.4800 0.022 Uiso calc R 1 . .
C C22 0.06123(14) 0.8520(2) 0.59630(10) 0.0181(3) Uani d . 1 . .
H H22A 0.0879 0.7340 0.6134 0.022 Uiso calc R 1 . .
C C23 0.14585(14) 0.9672(2) 0.67541(10) 0.0251(3) Uani d . 1 . .
H H23A 0.1329 0.9426 0.7357 0.038 Uiso calc R 1 . .
H H23B 0.1247 1.0840 0.6582 0.038 Uiso calc R 1 . .
H H23C 0.2334 0.9476 0.6822 0.038 Uiso calc R 1 . .
C C24 -0.07746(15) 0.8691(2) 0.59158(11) 0.0256(3) Uani d . 1 . .
H H24A -0.0841 0.8416 0.6536 0.038 Uiso calc R 1 . .
H H24B -0.1296 0.7927 0.5434 0.038 Uiso calc R 1 . .
H H24C -0.1057 0.9840 0.5747 0.038 Uiso calc R 1 . .
C C25 0.87768(13) 0.9510(2) 0.19492(10) 0.0251(3) Uani d . 1 . .
H H25A 0.9503 0.9631 0.1741 0.038 Uiso calc R 1 . .
H H25B 0.8810 0.8426 0.2259 0.038 Uiso calc R 1 . .
H H25C 0.8782 1.0402 0.2399 0.038 Uiso calc R 1 . .
C C26 0.60855(13) 0.9319(2) 0.37695(10) 0.0218(3) Uani d . 1 . .
H H26A 0.6867 0.9508 0.3644 0.033 Uiso calc R 1 . .
H H26B 0.6117 0.8232 0.4077 0.033 Uiso calc R 1 . .
H H26C 0.5971 1.0199 0.4188 0.033 Uiso calc R 1 . .
C C27 0.35678(15) 0.6596(2) 0.36912(11) 0.0228(3) Uani d . 1 . .
H H27A 0.4443 0.6303 0.3812 0.034 Uiso calc R 1 . .
H H27B 0.3073 0.6283 0.3040 0.034 Uiso calc R 1 . .
H H27C 0.3257 0.5997 0.4139 0.034 Uiso calc R 1 . .

loop_
_atom_site_aniso_label
_atom_site_aniso_U_11
_atom_site_aniso_U_22
_atom_site_aniso_U_33
_atom_site_aniso_U_12
_atom_site_aniso_U_13
_atom_site_aniso_U_23
Cl1 0.0374(2) 0.0516(3) 0.02863(18) -0.0003(2) 0.02143(16) -0.0012(2)
O1 0.0309(6) 0.0136(5) 0.0292(5) 0.0011(5) 0.0125(5) 0.0011(4)
C1 0.0291(8) 0.0188(8) 0.0309(8) 0.0032(7) 0.0179(6) 0.0008(6)
C2 0.0282(8) 0.0149(8) 0.0264(7) 0.0016(6) 0.0137(6) -0.0009(6)
C3 0.0173(7) 0.0147(7) 0.0171(6) 0.0016(6) 0.0059(5) 0.0013(5)
C4 0.0154(6) 0.0123(7) 0.0175(6) -0.0012(5) 0.0047(5) -0.0011(5)
C5 0.0199(6) 0.0134(7) 0.0180(6) -0.0039(6) 0.0045(5) -0.0013(5)
C6 0.0240(7) 0.0178(7) 0.0208(6) -0.0034(6) 0.0086(5) 0.0021(6)
C7 0.0179(7) 0.0202(8) 0.0175(6) -0.0039(6) 0.0059(5) -0.0011(6)
C8 0.0240(8) 0.0290(10) 0.0251(7) -0.0031(7) 0.0125(6) 0.0017(7)
C9 0.0214(7) 0.0359(10) 0.0230(6) -0.0014(7) 0.0110(5) -0.0029(7)
C10 0.0231(8) 0.0296(9) 0.0299(8) -0.0002(7) 0.0150(6) -0.0062(7)
C11 0.0230(7) 0.0205(8) 0.0317(8) -0.0021(6) 0.0147(6) -0.0056(6)
C12 0.0165(6) 0.0169(7) 0.0197(6) 0.0001(6) 0.0080(5) -0.0005(6)
C13 0.0168(6) 0.0123(7) 0.0210(6) -0.0008(5) 0.0084(5) -0.0014(5)
C14 0.0274(8) 0.0118(7) 0.0341(8) 0.0014(6) 0.0192(7) 0.0006(6)
C15 0.0234(7) 0.0121(7) 0.0262(7) -0.0042(6) 0.0133(6) -0.0019(6)
C16 0.0158(6) 0.0153(7) 0.0178(6) 0.0000(6) 0.0058(5) 0.0009(5)
C17 0.0174(6) 0.0174(7) 0.0192(6) 0.0017(6) 0.0072(5) 0.0016(5)
C18 0.0180(6) 0.0209(8) 0.0176(6) 0.0011(6) 0.0079(5) 0.0024(5)
C19 0.0199(7) 0.0250(8) 0.0201(6) 0.0023(6) 0.0093(5) 0.0028(6)
C20 0.0183(7) 0.0232(8) 0.0195(6) 0.0011(6) 0.0079(5) 0.0017(6)
C21 0.0179(6) 0.0191(7) 0.0188(6) 0.0007(6) 0.0067(5) 0.0018(6)
C22 0.0221(7) 0.0155(7) 0.0182(6) -0.0008(6) 0.0087(5) -0.0004(5)
C23 0.0273(7) 0.0244(9) 0.0222(6) 0.0014(7) 0.0063(5) -0.0032(6)
C24 0.0233(7) 0.0289(9) 0.0285(7) 0.0000(7) 0.0138(6) 0.0015(7)
C25 0.0182(6) 0.0325(9) 0.0239(6) 0.0013(7) 0.0064(5) 0.0038(7)
C26 0.0200(6) 0.0222(8) 0.0212(6) -0.0005(6) 0.0045(5) 0.0038(6)
C27 0.0270(7) 0.0189(8) 0.0262(7) -0.0003(7) 0.0136(6) 0.0028(6)

loop_
_atom_type_symbol
_atom_type_description
_atom_type_scat_dispersion_real
_atom_type_scat_dispersion_imag
_atom_type_scat_source
C C 0.0033 0.0016 'International Tables Vol C Tables 4.2.6.8 and 6.1.1.4'
H H 0.0000 0.0000 'International Tables Vol C Tables 4.2.6.8 and 6.1.1.4'
O O 0.0106 0.0060 'International Tables Vol C Tables 4.2.6.8 and 6.1.1.4'
Cl Cl 0.1484 0.1585 'International Tables Vol C Tables 4.2.6.8 and 6.1.1.4'

loop_
_geom_angle_atom_site_label_1
_geom_angle_atom_site_label_2
_geom_angle_atom_site_label_3
_geom_angle_site_symmetry_1
_geom_angle_site_symmetry_3
_geom_angle
_geom_angle_publ_flag
C2 C1 C17 . . 107.13(12) ?
C2 C1 H1A . . 110.3 ?
C17 C1 H1A . . 110.3 ?
C2 C1 H1B . . 110.3 ?
C17 C1 H1B . . 110.3 ?
H1A C1 H1B . . 108.5 ?
C3 C2 C1 . . 103.42(13) ?
C3 C2 H2A . . 111.1 ?
C1 C2 H2A . . 111.1 ?
C3 C2 H2B . . 111.1 ?
C1 C2 H2B . . 111.1 ?
H2A C2 H2B . . 109.0 ?
C2 C3 C4 . . 119.15(12) ?
C2 C3 C16 . . 103.82(11) ?
C4 C3 C16 . . 113.47(11) ?
C2 C3 H3A . . 106.5 ?
C4 C3 H3A . . 106.5 ?
C16 C3 H3A . . 106.5 ?
C5 C4 C3 . . 112.97(12) ?
C5 C4 C13 . . 108.62(11) ?
C3 C4 C13 . . 110.43(11) ?
C5 C4 H4A . . 108.2 ?
C3 C4 H4A . . 108.2 ?
C13 C4 H4A . . 108.2 ?
O1 C5 C6 . . 119.88(14) ?
O1 C5 C4 . . 123.22(13) ?
C6 C5 C4 . . 116.90(13) ?
C7 C6 C5 . . 123.69(15) ?
C7 C6 H6A . . 118.2 ?
C5 C6 H6A . . 118.2 ?
C6 C7 C8 . . 119.56(14) ?
C6 C7 C12 . . 123.02(13) ?
C8 C7 C12 . . 117.36(13) ?
C7 C8 C9 . . 111.24(13) ?
C7 C8 H8A . . 109.4 ?
C9 C8 H8A . . 109.4 ?
C7 C8 H8B . . 109.4 ?
C9 C8 H8B . . 109.4 ?
H8A C8 H8B . . 108.0 ?
C10 C9 C8 . . 110.69(12) ?
C10 C9 Cl1 . . 109.97(11) ?
C8 C9 Cl1 . . 109.26(11) ?
C10 C9 H9A . . 109.0 ?
C8 C9 H9A . . 109.0 ?
Cl1 C9 H9A . . 109.0 ?
C9 C10 C11 . . 110.22(13) ?
C9 C10 H10A . . 109.6 ?
C11 C10 H10A . . 109.6 ?
C9 C10 H10B . . 109.6 ?
C11 C10 H10B . . 109.6 ?
H10A C10 H10B . . 108.1 ?
C10 C11 C12 . . 114.56(13) ?
C10 C11 H11A . . 108.6 ?
C12 C11 H11A . . 108.6 ?
C10 C11 H11B . . 108.6 ?
C12 C11 H11B . . 108.6 ?
H11A C11 H11B . . 107.6 ?
C7 C12 C11 . . 110.19(11) ?
C7 C12 C25 . . 107.75(12) ?
C11 C12 C25 . . 109.54(13) ?
C7 C12 C13 . . 108.94(12) ?
C11 C12 C13 . . 107.99(12) ?
C25 C12 C13 . . 112.42(11) ?
C14 C13 C4 . . 112.72(11) ?
C14 C13 C12 . . 112.87(12) ?
C4 C13 C12 . . 112.63(12) ?
C14 C13 H13A . . 106.0 ?
C4 C13 H13A . . 106.0 ?
C12 C13 H13A . . 106.0 ?
C13 C14 C15 . . 113.63(13) ?
C13 C14 H14A . . 108.8 ?
C15 C14 H14A . . 108.8 ?
C13 C14 H14B . . 108.8 ?
C15 C14 H14B . . 108.8 ?
H14A C14 H14B . . 107.7 ?
C16 C15 C14 . . 110.91(12) ?
C16 C15 H15A . . 109.5 ?
C14 C15 H15A . . 109.5 ?
C16 C15 H15B . . 109.5 ?
C14 C15 H15B . . 109.5 ?
H15A C15 H15B . . 108.0 ?
C15 C16 C26 . . 110.65(13) ?
C15 C16 C3 . . 107.93(10) ?
C26 C16 C3 . . 111.98(12) ?
C15 C16 C17 . . 116.36(12) ?
C26 C16 C17 . . 109.45(11) ?
C3 C16 C17 . . 100.07(11) ?
C18 C17 C1 . . 112.14(12) ?
C18 C17 C16 . . 118.76(12) ?
C1 C17 C16 . . 103.43(11) ?
C18 C17 H17A . . 107.3 ?
C1 C17 H17A . . 107.3 ?
C16 C17 H17A . . 107.3 ?
C27 C18 C17 . . 113.57(12) ?
C27 C18 C19 . . 109.40(13) ?
C17 C18 C19 . . 110.37(12) ?
C27 C18 H18A . . 107.8 ?
C17 C18 H18A . . 107.8 ?
C19 C18 H18A . . 107.8 ?
C20 C19 C18 . . 112.80(12) ?
C20 C19 H19A . . 109.0 ?
C18 C19 H19A . . 109.0 ?
C20 C19 H19B . . 109.0 ?
C18 C19 H19B . . 109.0 ?
H19A C19 H19B . . 107.8 ?
C21 C20 C19 . . 113.23(12) ?
C21 C20 H20A . . 108.9 ?
C19 C20 H20A . . 108.9 ?
C21 C20 H20B . . 108.9 ?
C19 C20 H20B . . 108.9 ?
H20A C20 H20B . . 107.7 ?
C20 C21 C22 . . 114.93(12) ?
C20 C21 H21A . . 108.5 ?
C22 C21 H21A . . 108.5 ?
C20 C21 H21B . . 108.5 ?
C22 C21 H21B . . 108.5 ?
H21A C21 H21B . . 107.5 ?
C23 C22 C24 . . 109.99(12) ?
C23 C22 C21 . . 112.17(12) ?
C24 C22 C21 . . 110.39(12) ?
C23 C22 H22A . . 108.1 ?
C24 C22 H22A . . 108.1 ?
C21 C22 H22A . . 108.1 ?
C22 C23 H23A . . 109.5 ?
C22 C23 H23B . . 109.5 ?
H23A C23 H23B . . 109.5 ?
C22 C23 H23C . . 109.5 ?
H23A C23 H23C . . 109.5 ?
H23B C23 H23C . . 109.5 ?
C22 C24 H24A . . 109.5 ?
C22 C24 H24B . . 109.5 ?
H24A C24 H24B . . 109.5 ?
C22 C24 H24C . . 109.5 ?
H24A C24 H24C . . 109.5 ?
H24B C24 H24C . . 109.5 ?
C12 C25 H25A . . 109.5 ?
C12 C25 H25B . . 109.5 ?
H25A C25 H25B . . 109.5 ?
C12 C25 H25C . . 109.5 ?
H25A C25 H25C . . 109.5 ?
H25B C25 H25C . . 109.5 ?
C16 C26 H26A . . 109.5 ?
C16 C26 H26B . . 109.5 ?
H26A C26 H26B . . 109.5 ?
C16 C26 H26C . . 109.5 ?
H26A C26 H26C . . 109.5 ?
H26B C26 H26C . . 109.5 ?
C18 C27 H27A . . 109.5 ?
C18 C27 H27B . . 109.5 ?
H27A C27 H27B . . 109.5 ?
C18 C27 H27C . . 109.5 ?
H27A C27 H27C . . 109.5 ?
H27B C27 H27C . . 109.5 ?

loop_
_geom_bond_atom_site_label_1
_geom_bond_atom_site_label_2
_geom_bond_site_symmetry_2
_geom_bond_distance
_geom_bond_publ_flag
Cl1 C9 . 1.8143(14) ?
O1 C5 . 1.2203(19) ?
C1 C2 . 1.549(2) ?
C1 C17 . 1.562(2) ?
C1 H1A . 0.9700 ?
C1 H1B . 0.9700 ?
C2 C3 . 1.531(2) ?
C2 H2A . 0.9700 ?
C2 H2B . 0.9700 ?
C3 C4 . 1.5354(19) ?
C3 C16 . 1.548(2) ?
C3 H3A . 0.9800 ?
C4 C5 . 1.523(2) ?
C4 C13 . 1.551(2) ?
C4 H4A . 0.9800 ?
C5 C6 . 1.4728(19) ?
C6 C7 . 1.342(2) ?
C6 H6A . 0.9300 ?
C7 C8 . 1.518(2) ?
C7 C12 . 1.519(2) ?
C8 C9 . 1.521(2) ?
C8 H8A . 0.9700 ?
C8 H8B . 0.9700 ?
C9 C10 . 1.510(3) ?
C9 H9A . 0.9800 ?
C10 C11 . 1.532(2) ?
C10 H10A . 0.9700 ?
C10 H10B . 0.9700 ?
C11 C12 . 1.548(2) ?
C11 H11A . 0.9700 ?
C11 H11B . 0.9700 ?
C12 C25 . 1.5501(19) ?
C12 C13 . 1.5614(17) ?
C13 C14 . 1.530(2) ?
C13 H13A . 0.9800 ?
C14 C15 . 1.5344(19) ?
C14 H14A . 0.9700 ?
C14 H14B . 0.9700 ?
C15 C16 . 1.533(2) ?
C15 H15A . 0.9700 ?
C15 H15B . 0.9700 ?
C16 C26 . 1.5420(19) ?
C16 C17 . 1.5627(18) ?
C17 C18 . 1.5423(19) ?
C17 H17A . 0.9800 ?
C18 C27 . 1.538(2) ?
C18 C19 . 1.550(2) ?
C18 H18A . 0.9800 ?
C19 C20 . 1.5299(19) ?
C19 H19A . 0.9700 ?
C19 H19B . 0.9700 ?
C20 C21 . 1.5295(19) ?
C20 H20A . 0.9700 ?
C20 H20B . 0.9700 ?
C21 C22 . 1.5342(18) ?
C21 H21A . 0.9700 ?
C21 H21B . 0.9700 ?
C22 C23 . 1.523(2) ?
C22 C24 . 1.530(2) ?
C22 H22A . 0.9800 ?
C23 H23A . 0.9600 ?
C23 H23B . 0.9600 ?
C23 H23C . 0.9600 ?
C24 H24A . 0.9600 ?
C24 H24B . 0.9600 ?
C24 H24C . 0.9600 ?
C25 H25A . 0.9600 ?
C25 H25B . 0.9600 ?
C25 H25C . 0.9600 ?
C26 H26A . 0.9600 ?
C26 H26B . 0.9600 ?
C26 H26C . 0.9600 ?
C27 H27A . 0.9600 ?
C27 H27B . 0.9600 ?
C27 H27C . 0.9600 ?

loop_
_geom_hbond_atom_site_label_D
_geom_hbond_atom_site_label_H
_geom_hbond_atom_site_label_A
_geom_hbond_site_symmetry_A
_geom_hbond_distance_DH
_geom_hbond_distance_HA
_geom_hbond_distance_DA
_geom_hbond_angle_DHA
_geom_hbond_publ_flag
C11 H11B O1 2_645 0.9700 2.4500 3.377(2) 159.00 yes
C14 H14B O1 1_545 0.9700 2.4900 3.268(2) 137.00 yes

loop_
_geom_torsion_atom_site_label_1
_geom_torsion_atom_site_label_2
_geom_torsion_atom_site_label_3
_geom_torsion_atom_site_label_4
_geom_torsion_site_symmetry_1
_geom_torsion_site_symmetry_2
_geom_torsion_site_symmetry_3
_geom_torsion_site_symmetry_4
_geom_torsion
_geom_torsion_publ_flag
C17 C1 C2 C3 . . . . 11.85(16) ?
C1 C2 C3 C4 . . . . -164.30(12) ?
C1 C2 C3 C16 . . . . -36.94(15) ?
C2 C3 C4 C5 . . . . -60.75(17) ?
C16 C3 C4 C5 . . . . 176.54(11) ?
C2 C3 C4 C13 . . . . 177.39(12) ?
C16 C3 C4 C13 . . . . 54.68(15) ?
C3 C4 C5 O1 . . . . 21.5(2) ?
C13 C4 C5 O1 . . . . 144.42(14) ?
C3 C4 C5 C6 . . . . -158.47(12) ?
C13 C4 C5 C6 . . . . -35.59(16) ?
O1 C5 C6 C7 . . . . -172.50(15) ?
C4 C5 C6 C7 . . . . 7.5(2) ?
C5 C6 C7 C8 . . . . -177.02(13) ?
C5 C6 C7 C12 . . . . 0.2(2) ?
C6 C7 C8 C9 . . . . -133.34(16) ?
C12 C7 C8 C9 . . . . 49.29(18) ?
C7 C8 C9 C10 . . . . -55.93(17) ?
C7 C8 C9 Cl1 . . . . -177.18(11) ?
C8 C9 C10 C11 . . . . 59.34(16) ?
Cl1 C9 C10 C11 . . . . -179.83(11) ?
C9 C10 C11 C12 . . . . -55.40(18) ?
C6 C7 C12 C11 . . . . 139.49(15) ?
C8 C7 C12 C11 . . . . -43.24(17) ?
C6 C7 C12 C25 . . . . -101.04(16) ?
C8 C7 C12 C25 . . . . 76.23(15) ?
C6 C7 C12 C13 . . . . 21.18(19) ?
C8 C7 C12 C13 . . . . -161.54(12) ?
C10 C11 C12 C7 . . . . 45.83(17) ?
C10 C11 C12 C25 . . . . -72.54(17) ?
C10 C11 C12 C13 . . . . 164.71(13) ?
C5 C4 C13 C14 . . . . -172.73(12) ?
C3 C4 C13 C14 . . . . -48.33(15) ?
C5 C4 C13 C12 . . . . 58.15(15) ?
C3 C4 C13 C12 . . . . -177.45(11) ?
C7 C12 C13 C14 . . . . -179.60(12) ?
C11 C12 C13 C14 . . . . 60.73(15) ?
C25 C12 C13 C14 . . . . -60.24(17) ?
C7 C12 C13 C4 . . . . -50.55(14) ?
C11 C12 C13 C4 . . . . -170.22(12) ?
C25 C12 C13 C4 . . . . 68.81(17) ?
C4 C13 C14 C15 . . . . 49.92(16) ?
C12 C13 C14 C15 . . . . 178.93(12) ?
C13 C14 C15 C16 . . . . -55.38(17) ?
C14 C15 C16 C26 . . . . -64.78(16) ?
C14 C15 C16 C3 . . . . 58.06(15) ?
C14 C15 C16 C17 . . . . 169.50(12) ?
C2 C3 C16 C15 . . . . 169.53(12) ?
C4 C3 C16 C15 . . . . -59.66(15) ?
C2 C3 C16 C26 . . . . -68.45(14) ?
C4 C3 C16 C26 . . . . 62.37(15) ?
C2 C3 C16 C17 . . . . 47.42(13) ?
C4 C3 C16 C17 . . . . 178.24(11) ?
C2 C1 C17 C18 . . . . 146.24(12) ?
C2 C1 C17 C16 . . . . 17.11(15) ?
C15 C16 C17 C18 . . . . 80.39(16) ?
C26 C16 C17 C18 . . . . -45.94(18) ?
C3 C16 C17 C18 . . . . -163.70(13) ?
C15 C16 C17 C1 . . . . -154.66(13) ?
C26 C16 C17 C1 . . . . 79.02(14) ?
C3 C16 C17 C1 . . . . -38.74(13) ?
C1 C17 C18 C27 . . . . -175.77(13) ?
C16 C17 C18 C27 . . . . -55.15(18) ?
C1 C17 C18 C19 . . . . 60.95(16) ?
C16 C17 C18 C19 . . . . -178.43(13) ?
C27 C18 C19 C20 . . . . 81.20(16) ?
C17 C18 C19 C20 . . . . -153.13(14) ?
C18 C19 C20 C21 . . . . -175.93(14) ?
C19 C20 C21 C22 . . . . 177.44(14) ?
C20 C21 C22 C23 . . . . 61.84(18) ?
C20 C21 C22 C24 . . . . -175.12(13) ?

loop_
_cod_related_entry_id
_cod_related_entry_database
_cod_related_entry_code
1 ChemSpider 24744546
